data_4107056
loop_
_publ_author_name
'Ajay Venugopal'
'Waldemar Fegler'
'Thomas P. Spaniol'
'Laurent Maron'
'Jun Okuda'

_publ_contact_author
;       Jun Okuda
        Institute of Inorganic Chemistry
        RWTH Aachen University
        Landoltweg 1
        D-52056 Aachen
        Germany
;
_publ_contact_author_email jun.okuda@ac.rwth-aachen.de
_publ_contact_author_fax '+49 241 80 92644'
_publ_contact_author_phone '+49 241 80 94645'
_publ_section_title
;
 Dihydrogen Addition in a Dinuclear Rare-Earth Metal Hydride Complex
 Supported by a Metalated TREN Ligand
;
_journal_name_full 'Journal of the American Chemical Society'
_journal_page_first 17574
_journal_page_last 17577
_journal_paper_doi 10.1021/ja207180x
_journal_volume 133
_journal_year 2011
_chemical_formula_moiety 'C24 H62 Lu2 N8, 2(C32 H12 B F24), 2(C4 H10 O)'
_chemical_formula_sum 'C96 H106 B2 F48 Lu2 N8 O2'
_chemical_formula_weight 2687.45
_chemical_name_systematic
;
 ?
;
_space_group_IT_number 2
_symmetry_cell_setting triclinic
_symmetry_space_group_name_Hall '-P 1'
_symmetry_space_group_name_H-M 'P -1'
_atom_sites_solution_hydrogens geom
_atom_sites_solution_primary direct
_atom_sites_solution_secondary difmap
_audit_creation_method SHELXL-97
_cell_angle_alpha 69.5007(18)
_cell_angle_beta 70.6680(18)
_cell_angle_gamma 81.4178(19)
_cell_formula_units_Z 1
_cell_length_a 12.7943(16)
_cell_length_b 13.8697(17)
_cell_length_c 17.211(2)
_cell_measurement_reflns_used 6329
_cell_measurement_temperature 100(2)
_cell_measurement_theta_max 29.60
_cell_measurement_theta_min 2.36
_cell_volume 2697.5(6)
_computing_cell_refinement 'Bruker SMART (2001)'
_computing_data_collection 'Bruker SMART (2001)'
_computing_data_reduction 'Bruker SAINT+ (1999)'
_computing_molecular_graphics 'ORTEP-III (Farrugia, 1999)'
_computing_structure_refinement 'SHELXL-97 (Sheldrick, 1997)'
_computing_structure_solution 'SIR-92 (Altomare 1992)'
_diffrn_ambient_temperature 100(2)
_diffrn_measured_fraction_theta_full 0.999
_diffrn_measured_fraction_theta_max 0.975
_diffrn_measurement_device_type 'APEX Area Detector'
_diffrn_measurement_method 'omega scans'
_diffrn_radiation_monochromator 'multilayer optics'
_diffrn_radiation_source 'INCOATEC microsource'
_diffrn_radiation_type MoK\a
_diffrn_radiation_wavelength 0.71073
_diffrn_reflns_av_R_equivalents 0.0489
_diffrn_reflns_av_sigmaI/netI 0.0625
_diffrn_reflns_limit_h_max 18
_diffrn_reflns_limit_h_min -18
_diffrn_reflns_limit_k_max 19
_diffrn_reflns_limit_k_min -19
_diffrn_reflns_limit_l_max 24
_diffrn_reflns_limit_l_min -24
_diffrn_reflns_number 42947
_diffrn_reflns_theta_full 25.00
_diffrn_reflns_theta_max 30.73
_diffrn_reflns_theta_min 2.04
_exptl_absorpt_coefficient_mu 1.953
_exptl_absorpt_correction_T_max 0.6845
_exptl_absorpt_correction_T_min 0.6013
_exptl_absorpt_correction_type multi-scan
_exptl_absorpt_process_details 'Platon Mulabs'
_exptl_crystal_colour colourless
_exptl_crystal_density_diffrn 1.654
_exptl_crystal_description cube
_exptl_crystal_F_000 1338
_exptl_crystal_size_max 0.29
_exptl_crystal_size_mid 0.26
_exptl_crystal_size_min 0.21
_refine_diff_density_max 2.023
_refine_diff_density_min -1.732
_refine_diff_density_rms 0.095
_refine_ls_extinction_method none
_refine_ls_goodness_of_fit_ref 1.032
_refine_ls_hydrogen_treatment constr
_refine_ls_matrix_type full
_refine_ls_number_parameters 889
_refine_ls_number_reflns 16370
_refine_ls_number_restraints 3
_refine_ls_restrained_S_all 1.033
_refine_ls_R_factor_all 0.0480
_refine_ls_R_factor_gt 0.0394
_refine_ls_shift/su_max 0.002
_refine_ls_shift/su_mean 0.000
_refine_ls_structure_factor_coef Fsqd
_refine_ls_weighting_details 'calc w=1/[\s^2^(Fo^2^)+(0.0258P)^2^+0.0000P] where P=(Fo^2^+2Fc^2^)/3'
_refine_ls_weighting_scheme calc
_refine_ls_wR_factor_gt 0.0757
_refine_ls_wR_factor_ref 0.0787
_reflns_number_gt 14032
_reflns_number_total 16370
_reflns_threshold_expression >2sigma(I)
_cod_data_source_file ja207180x_si_002_4.cif
_cod_data_source_block 4-Lu
_cod_database_code 4107056

loop_
_symmetry_equiv_pos_as_xyz
'x, y, z'
'-x, -y, -z'

loop_
_atom_site_label
_atom_site_type_symbol
_atom_site_fract_x
_atom_site_fract_y
_atom_site_fract_z
_atom_site_U_iso_or_equiv
_atom_site_adp_type
_atom_site_occupancy
_atom_site_symmetry_multiplicity
_atom_site_calc_flag
_atom_site_refinement_flags
_atom_site_disorder_assembly
_atom_site_disorder_group
Lu1 Lu 0.519277(10) 0.092342(9) 0.532075(8) 0.02601(4) Uani 1 1 d . . .
H1 H 0.4651 0.0448 0.4555 0.031 Uiso 0.50 1 d PR C .
H2 H 0.6184 -0.0001 0.4668 0.031 Uiso 0.50 1 d PR . .
H3 H 0.5673 0.0324 0.4319 0.031 Uiso 0.50 1 d PR . .
O1 O 0.8012(2) 0.62698(18) 0.87394(15) 0.0487(6) Uani 1 1 d . . .
N1 N 0.5902(2) 0.24361(18) 0.40639(16) 0.0334(6) Uani 1 1 d D C .
N2 N 0.35751(19) 0.11804(19) 0.64917(16) 0.0324(6) Uani 1 1 d D C .
N3 N 0.6700(2) 0.0220(2) 0.59978(17) 0.0385(6) Uani 1 1 d U C .
N4 N 0.56407(19) 0.22535(19) 0.58575(17) 0.0331(6) Uani 1 1 d . C .
F1 F 0.52615(17) 0.54347(17) 0.21874(15) 0.0718(7) Uani 1 1 d . . .
F2 F 0.62767(17) 0.5914(2) 0.08755(15) 0.0843(9) Uani 1 1 d . . .
F3 F 0.58453(15) 0.69414(16) 0.16090(15) 0.0568(6) Uani 1 1 d . . .
F4A F 0.2399(14) 0.702(2) -0.0763(12) 0.073(4) Uani 0.60(6) 1 d P A -1
F5A F 0.396(2) 0.6247(13) -0.0999(13) 0.075(4) Uani 0.60(6) 1 d P A -1
F6A F 0.3841(13) 0.7891(15) -0.1324(7) 0.075(4) Uani 0.60(6) 1 d P A -1
F4B F 0.248(2) 0.676(4) -0.074(2) 0.085(8) Uani 0.40(6) 1 d P A -2
F5B F 0.421(2) 0.657(4) -0.1145(18) 0.077(8) Uani 0.40(6) 1 d P A -2
F6B F 0.348(5) 0.799(2) -0.1310(15) 0.106(8) Uani 0.40(6) 1 d P A -2
F7 F 0.42281(15) 1.10196(17) 0.01114(12) 0.0555(6) Uani 1 1 d . . .
F8 F 0.47280(14) 1.02055(15) 0.12273(13) 0.0515(5) Uani 1 1 d . . .
F9 F 0.40200(16) 1.17309(15) 0.10718(15) 0.0613(6) Uani 1 1 d . . .
F10 F -0.08353(17) 1.14111(18) 0.20774(14) 0.0633(6) Uani 1 1 d . . .
F11 F -0.06788(16) 1.06797(15) 0.33477(12) 0.0535(5) Uani 1 1 d . . .
F12 F 0.01236(16) 1.20860(14) 0.25473(13) 0.0518(5) Uani 1 1 d . . .
F13 F -0.09679(16) 0.46328(13) 0.28348(13) 0.0467(5) Uani 1 1 d . . .
F14 F -0.24679(17) 0.54329(16) 0.32922(14) 0.0639(6) Uani 1 1 d . . .
F15 F -0.20817(17) 0.51765(14) 0.20706(13) 0.0511(5) Uani 1 1 d . . .
F16 F -0.14219(15) 0.99305(14) 0.05934(12) 0.0444(5) Uani 1 1 d . . .
F17 F -0.24759(17) 0.88807(17) 0.05837(16) 0.0814(9) Uani 1 1 d . . .
F18 F -0.08276(19) 0.90887(15) -0.02952(11) 0.0553(6) Uani 1 1 d . . .
F19 F 0.31166(14) 0.45513(13) 0.47668(13) 0.0436(5) Uani 1 1 d . . .
F20 F 0.15236(16) 0.38921(14) 0.54627(12) 0.0507(5) Uani 1 1 d . . .
F21 F 0.22984(19) 0.39716(14) 0.41310(13) 0.0561(6) Uani 1 1 d . . .
F22A F -0.0463(5) 0.6832(5) 0.6197(3) 0.0676(18) Uani 0.736(10) 1 d P B -1
F23A F -0.1036(3) 0.7979(3) 0.5222(2) 0.0465(11) Uani 0.736(10) 1 d P B -1
F24A F 0.0442(4) 0.8223(5) 0.5416(3) 0.080(3) Uani 0.736(10) 1 d P B -1
F22B F -0.0780(16) 0.7057(14) 0.6061(13) 0.091(7) Uani 0.264(10) 1 d P B -2
F23B F -0.0248(18) 0.8455(10) 0.5073(6) 0.099(9) Uani 0.264(10) 1 d P B -2
F24B F 0.0722(7) 0.7487(9) 0.5856(7) 0.046(3) Uani 0.264(10) 1 d P B -2
B1 B 0.1459(2) 0.7705(2) 0.21792(18) 0.0194(6) Uani 1 1 d . . .
C1A C 0.4734(9) 0.2451(9) 0.4225(8) 0.032(3) Uiso 0.273(2) 1 d P C -1
H1A H 0.4485 0.2327 0.3782 0.038 Uiso 0.273(2) 1 calc PR C -1
H1B H 0.4297 0.3009 0.4439 0.038 Uiso 0.273(2) 1 calc PR C -1
C1B C 0.4798(12) 0.2842(13) 0.3865(12) 0.053(4) Uiso 0.273(2) 1 d PD C -1
H1C H 0.4883 0.3544 0.3454 0.079 Uiso 0.273(2) 1 calc PR C -1
H1D H 0.4217 0.2844 0.4405 0.079 Uiso 0.273(2) 1 calc PR C -1
H1E H 0.4593 0.2395 0.3611 0.079 Uiso 0.273(2) 1 calc PR C -1
C2A C 0.6627(6) 0.2375(5) 0.3188(4) 0.0487(18) Uani 0.546(4) 1 d P C -1
H2A H 0.6654 0.3058 0.2749 0.073 Uiso 0.546(4) 1 calc PR C -1
H2B H 0.6320 0.1890 0.3029 0.073 Uiso 0.546(4) 1 calc PR C -1
H2C H 0.7378 0.2136 0.3218 0.073 Uiso 0.546(4) 1 calc PR C -1
C3A C 0.2518(4) 0.1238(6) 0.6310(5) 0.0440(16) Uani 0.546(4) 1 d P C -1
H3A H 0.2398 0.0575 0.6274 0.066 Uiso 0.546(4) 1 calc PR C -1
H3B H 0.2542 0.1780 0.5756 0.066 Uiso 0.546(4) 1 calc PR C -1
H3C H 0.1911 0.1397 0.6778 0.066 Uiso 0.546(4) 1 calc PR C -1
C4A C 0.3590(6) 0.0328(6) 0.7256(4) 0.0542(19) Uani 0.546(4) 1 d P C -1
H4A H 0.2989 0.0426 0.7755 0.081 Uiso 0.546(4) 1 calc PR C -1
H4B H 0.4303 0.0287 0.7366 0.081 Uiso 0.546(4) 1 calc PR C -1
H4C H 0.3491 -0.0311 0.7172 0.081 Uiso 0.546(4) 1 calc PR C -1
C5A C 0.6742(5) -0.0829(5) 0.6478(4) 0.0427(16) Uani 0.546(4) 1 d P C -1
H5A H 0.7448 -0.1004 0.6612 0.064 Uiso 0.546(4) 1 calc PR C -1
H5B H 0.6680 -0.1242 0.6137 0.064 Uiso 0.546(4) 1 calc PR C -1
H5C H 0.6128 -0.0973 0.7021 0.064 Uiso 0.546(4) 1 calc PR C -1
C6A C 0.7753(5) 0.0371(5) 0.5126(4) 0.0383(14) Uani 0.546(4) 1 d PU C -1
H6A H 0.7728 0.1076 0.4729 0.057 Uiso 0.546(4) 1 calc PR C -1
H6B H 0.7724 -0.0118 0.4839 0.057 Uiso 0.546(4) 1 calc PR C -1
H6C H 0.8442 0.0246 0.5283 0.057 Uiso 0.546(4) 1 calc PR C -1
C7A C 0.6316(6) 0.3244(7) 0.4222(5) 0.0395(18) Uani 0.546(4) 1 d P C -1
H7A H 0.6222 0.3914 0.3785 0.047 Uiso 0.546(4) 1 calc PR C -1
H7B H 0.7118 0.3113 0.4157 0.047 Uiso 0.546(4) 1 calc PR C -1
C8A C 0.5713(6) 0.3295(5) 0.5118(5) 0.0348(15) Uani 0.546(4) 1 d P C -1
H8A H 0.4951 0.3576 0.5133 0.042 Uiso 0.546(4) 1 calc PR C -1
H8B H 0.6088 0.3783 0.5232 0.042 Uiso 0.546(4) 1 calc PR C -1
C9A C 0.3670(7) 0.2182(7) 0.6606(6) 0.041(2) Uani 0.546(4) 1 d P C -1
H9A H 0.3118 0.2218 0.7157 0.049 Uiso 0.546(4) 1 calc PR C -1
H9B H 0.3490 0.2754 0.6124 0.049 Uiso 0.546(4) 1 calc PR C -1
C10A C 0.4807(8) 0.2323(7) 0.6621(6) 0.0375(19) Uani 0.546(4) 1 d P C -1
H10A H 0.4825 0.3005 0.6679 0.045 Uiso 0.546(4) 1 calc PR C -1
H10B H 0.4962 0.1790 0.7134 0.045 Uiso 0.546(4) 1 calc PR C -1
C11A C 0.6888(17) 0.087(2) 0.6416(13) 0.037(4) Uani 0.546(4) 1 d P C -1
H11A H 0.7646 0.0720 0.6470 0.045 Uiso 0.546(4) 1 calc PR C -1
H11B H 0.6363 0.0698 0.7013 0.045 Uiso 0.546(4) 1 calc PR C -1
C12A C 0.6763(5) 0.2029(5) 0.5965(4) 0.0338(14) Uani 0.546(4) 1 d P C -1
H12A H 0.6862 0.2418 0.6319 0.041 Uiso 0.546(4) 1 calc PR C -1
H12B H 0.7333 0.2240 0.5390 0.041 Uiso 0.546(4) 1 calc PR C -1
C1C C 0.3313(14) 0.1671(13) 0.5727(10) 0.046(4) Uiso 0.227(2) 1 d P C -2
H1F H 0.3244 0.2432 0.5548 0.055 Uiso 0.227(2) 1 calc PR C -2
H1G H 0.2729 0.1360 0.5641 0.055 Uiso 0.227(2) 1 calc PR C -2
C1D C 0.2761(13) 0.1819(12) 0.6023(10) 0.037(3) Uiso 0.227(2) 1 d PD C -2
H1H H 0.2096 0.1990 0.6445 0.056 Uiso 0.227(2) 1 calc PR C -2
H1I H 0.2556 0.1425 0.5724 0.056 Uiso 0.227(2) 1 calc PR C -2
H1J H 0.3106 0.2456 0.5596 0.056 Uiso 0.227(2) 1 calc PR C -2
C2B C 0.2865(7) 0.0296(7) 0.7150(5) 0.051(2) Uani 0.454(4) 1 d P C -2
H2D H 0.3272 -0.0146 0.7546 0.076 Uiso 0.454(4) 1 calc PR C -2
H2E H 0.2684 -0.0106 0.6846 0.076 Uiso 0.454(4) 1 calc PR C -2
H2F H 0.2180 0.0569 0.7483 0.076 Uiso 0.454(4) 1 calc PR C -2
C3B C 0.5271(7) 0.2748(6) 0.3443(5) 0.045(2) Uani 0.454(4) 1 d P C -2
H3D H 0.4512 0.2952 0.3724 0.068 Uiso 0.454(4) 1 calc PR C -2
H3E H 0.5256 0.2171 0.3244 0.068 Uiso 0.454(4) 1 calc PR C -2
H3F H 0.5621 0.3332 0.2944 0.068 Uiso 0.454(4) 1 calc PR C -2
C4B C 0.7064(6) 0.2219(7) 0.3666(6) 0.055(2) Uani 0.454(4) 1 d P C -2
H4D H 0.7379 0.2824 0.3175 0.082 Uiso 0.454(4) 1 calc PR C -2
H4E H 0.7133 0.1632 0.3458 0.082 Uiso 0.454(4) 1 calc PR C -2
H4F H 0.7464 0.2054 0.4097 0.082 Uiso 0.454(4) 1 calc PR C -2
C5B C 0.5968(7) -0.0568(6) 0.6950(5) 0.045(2) Uani 0.454(4) 1 d P C -2
H5D H 0.6440 -0.0855 0.7331 0.067 Uiso 0.454(4) 1 calc PR C -2
H5E H 0.5700 -0.1129 0.6852 0.067 Uiso 0.454(4) 1 calc PR C -2
H5F H 0.5335 -0.0182 0.7224 0.067 Uiso 0.454(4) 1 calc PR C -2
C6B C 0.7503(7) -0.0470(7) 0.5659(6) 0.053(2) Uani 0.454(4) 1 d P C -2
H6D H 0.7921 -0.0109 0.5057 0.080 Uiso 0.454(4) 1 calc PR C -2
H6E H 0.7131 -0.1048 0.5675 0.080 Uiso 0.454(4) 1 calc PR C -2
H6F H 0.8012 -0.0730 0.6012 0.080 Uiso 0.454(4) 1 calc PR C -2
C7B C 0.3740(9) 0.1782(9) 0.7006(7) 0.047(3) Uani 0.454(4) 1 d P C -2
H7C H 0.4055 0.1327 0.7469 0.057 Uiso 0.454(4) 1 calc PR C -2
H7D H 0.3021 0.2081 0.7283 0.057 Uiso 0.454(4) 1 calc PR C -2
C8B C 0.4536(9) 0.2643(9) 0.6389(8) 0.041(3) Uani 0.454(4) 1 d P C -2
H8C H 0.4698 0.3011 0.6733 0.049 Uiso 0.454(4) 1 calc PR C -2
H8D H 0.4164 0.3143 0.5981 0.049 Uiso 0.454(4) 1 calc PR C -2
C9B C 0.5801(8) 0.3315(8) 0.4432(8) 0.052(3) Uani 0.454(4) 1 d P C -2
H9C H 0.6220 0.3902 0.3966 0.062 Uiso 0.454(4) 1 calc PR C -2
H9D H 0.5012 0.3548 0.4596 0.062 Uiso 0.454(4) 1 calc PR C -2
C10B C 0.6209(7) 0.3052(7) 0.5204(8) 0.050(3) Uani 0.454(4) 1 d P C -2
H10C H 0.7010 0.2860 0.5042 0.060 Uiso 0.454(4) 1 calc PR C -2
H10D H 0.6106 0.3658 0.5403 0.060 Uiso 0.454(4) 1 calc PR C -2
C11B C 0.712(2) 0.098(2) 0.6241(16) 0.034(4) Uani 0.454(4) 1 d P C -2
H11C H 0.7457 0.0599 0.6708 0.041 Uiso 0.454(4) 1 calc PR C -2
H11D H 0.7703 0.1366 0.5732 0.041 Uiso 0.454(4) 1 calc PR C -2
C12B C 0.6270(6) 0.1705(7) 0.6540(6) 0.049(2) Uani 0.454(4) 1 d P C -2
H12C H 0.6624 0.2226 0.6635 0.059 Uiso 0.454(4) 1 calc PR C -2
H12D H 0.5738 0.1337 0.7101 0.059 Uiso 0.454(4) 1 calc PR C -2
C13 C 0.2525(2) 0.72604(18) 0.15336(16) 0.0196(5) Uani 1 1 d . . .
C14 C 0.3519(2) 0.69141(19) 0.17296(16) 0.0214(5) Uani 1 1 d . . .
H14 H 0.3569 0.6905 0.2271 0.026 Uiso 1 1 calc R . .
C15 C 0.4435(2) 0.6583(2) 0.11675(17) 0.0246(6) Uani 1 1 d . . .
C16 C 0.4408(2) 0.6597(2) 0.03666(18) 0.0269(6) Uani 1 1 d . . .
H16 H 0.5031 0.6363 -0.0017 0.032 Uiso 1 1 calc R . .
C17 C 0.3445(2) 0.6963(2) 0.01410(16) 0.0256(6) Uani 1 1 d . A .
C18 C 0.2522(2) 0.7276(2) 0.07167(16) 0.0227(5) Uani 1 1 d . . .
H18 H 0.1867 0.7508 0.0549 0.027 Uiso 1 1 calc R . .
C19 C 0.5451(2) 0.6211(3) 0.1445(2) 0.0366(7) Uani 1 1 d . . .
C20 C 0.3399(3) 0.7050(3) -0.0740(2) 0.0409(8) Uani 1 1 d . . .
C21 C 0.1629(2) 0.89257(19) 0.19826(15) 0.0192(5) Uani 1 1 d . . .
C22 C 0.2658(2) 0.93934(19) 0.15491(16) 0.0212(5) Uani 1 1 d . . .
H22 H 0.3283 0.8996 0.1327 0.025 Uiso 1 1 calc R . .
C23 C 0.2795(2) 1.0418(2) 0.14329(17) 0.0237(5) Uani 1 1 d . . .
C24 C 0.1920(2) 1.1032(2) 0.17447(17) 0.0256(6) Uani 1 1 d . . .
H24 H 0.2017 1.1728 0.1670 0.031 Uiso 1 1 calc R . .
C25 C 0.0888(2) 1.0589(2) 0.21734(16) 0.0226(5) Uani 1 1 d . . .
C26 C 0.0755(2) 0.9575(2) 0.22745(15) 0.0217(5) Uani 1 1 d . . .
H26 H 0.0035 0.9307 0.2556 0.026 Uiso 1 1 calc R . .
C27 C 0.3926(2) 1.0854(2) 0.0959(2) 0.0327(7) Uani 1 1 d . . .
C28 C -0.0112(2) 1.1204(2) 0.2526(2) 0.0331(7) Uani 1 1 d . . .
C29 C 0.03340(19) 0.75469(19) 0.19872(15) 0.0180(5) Uani 1 1 d . . .
C30 C -0.0182(2) 0.66061(19) 0.23495(15) 0.0197(5) Uani 1 1 d . . .
H30 H 0.0085 0.6062 0.2764 0.024 Uiso 1 1 calc R . .
C31 C -0.1076(2) 0.6430(2) 0.21288(16) 0.0211(5) Uani 1 1 d . . .
C32 C -0.1495(2) 0.7205(2) 0.15331(16) 0.0229(5) Uani 1 1 d . . .
H32 H -0.2100 0.7091 0.1376 0.027 Uiso 1 1 calc R . .
C33 C -0.1009(2) 0.8152(2) 0.11725(16) 0.0229(5) Uani 1 1 d . . .
C34 C -0.0112(2) 0.8316(2) 0.13909(15) 0.0214(5) Uani 1 1 d . . .
H34 H 0.0208 0.8973 0.1126 0.026 Uiso 1 1 calc R . .
C35 C -0.1636(2) 0.5424(2) 0.25669(19) 0.0313(6) Uani 1 1 d . . .
C36 C -0.1436(2) 0.9005(2) 0.05179(19) 0.0349(7) Uani 1 1 d . . .
C37 C 0.13255(19) 0.70692(19) 0.32197(15) 0.0195(5) Uani 1 1 d . . .
C38 C 0.1723(2) 0.6056(2) 0.35217(16) 0.0230(5) Uani 1 1 d . . .
H38 H 0.2105 0.5713 0.3111 0.028 Uiso 1 1 calc R . .
C39 C 0.1580(2) 0.5532(2) 0.43995(17) 0.0258(6) Uani 1 1 d . . .
C40 C 0.0991(2) 0.5985(2) 0.50264(17) 0.0290(6) Uani 1 1 d . . .
H40 H 0.0887 0.5625 0.5627 0.035 Uiso 1 1 calc R . .
C41 C 0.0560(2) 0.6974(2) 0.47500(17) 0.0269(6) Uani 1 1 d . B .
C42 C 0.0735(2) 0.7504(2) 0.38713(16) 0.0236(5) Uani 1 1 d . . .
H42 H 0.0442 0.8190 0.3704 0.028 Uiso 1 1 calc R . .
C43 C 0.2117(3) 0.4490(2) 0.46809(19) 0.0344(7) Uani 1 1 d . . .
C44 C -0.0081(3) 0.7500(3) 0.5403(2) 0.0424(8) Uani 1 1 d . . .
C45 C 0.9051(4) 0.6305(4) 0.9644(3) 0.0775(13) Uani 1 1 d . . .
H45A H 0.9582 0.6811 0.9202 0.116 Uiso 1 1 calc R . .
H45B H 0.9400 0.5844 1.0075 0.116 Uiso 1 1 calc R . .
H45C H 0.8402 0.6663 0.9934 0.116 Uiso 1 1 calc R . .
C46 C 0.8704(4) 0.5702(3) 0.9229(3) 0.0731(13) Uani 1 1 d . . .
H46A H 0.9370 0.5451 0.8847 0.088 Uiso 1 1 calc R . .
H46B H 0.8312 0.5093 0.9683 0.088 Uiso 1 1 calc R . .
C47 C 0.7635(4) 0.5741(3) 0.8335(3) 0.0746(13) Uani 1 1 d . . .
H47A H 0.7231 0.5134 0.8781 0.089 Uiso 1 1 calc R . .
H47B H 0.8280 0.5488 0.7937 0.089 Uiso 1 1 calc R . .
C48 C 0.6908(3) 0.6382(4) 0.7844(3) 0.0687(12) Uani 1 1 d . . .
H48A H 0.6283 0.6657 0.8230 0.103 Uiso 1 1 calc R . .
H48B H 0.6629 0.5968 0.7601 0.103 Uiso 1 1 calc R . .
H48C H 0.7322 0.6953 0.7370 0.103 Uiso 1 1 calc R . .

loop_
_atom_site_aniso_label
_atom_site_aniso_U_11
_atom_site_aniso_U_22
_atom_site_aniso_U_33
_atom_site_aniso_U_23
_atom_site_aniso_U_13
_atom_site_aniso_U_12
Lu1 0.02446(6) 0.03017(7) 0.02775(7) -0.01340(5) -0.00529(5) -0.00977(5)
O1 0.0583(16) 0.0393(13) 0.0467(14) -0.0184(11) -0.0086(12) -0.0022(12)
N1 0.0346(14) 0.0238(12) 0.0347(14) -0.0083(11) -0.0007(11) -0.0055(10)
N2 0.0277(13) 0.0337(14) 0.0374(14) -0.0186(12) -0.0021(11) -0.0057(10)
N3 0.0409(15) 0.0423(16) 0.0480(16) -0.0242(13) -0.0271(12) 0.0074(12)
N4 0.0265(13) 0.0380(14) 0.0468(16) -0.0271(12) -0.0115(11) -0.0020(11)
F1 0.0448(13) 0.0632(15) 0.0823(17) 0.0194(13) -0.0333(12) -0.0014(11)
F2 0.0426(13) 0.150(3) 0.0800(17) -0.0747(17) -0.0268(12) 0.0503(14)
F3 0.0364(11) 0.0638(14) 0.0878(16) -0.0303(12) -0.0354(11) -0.0007(10)
F4A 0.036(4) 0.166(13) 0.041(4) -0.060(6) -0.013(4) -0.003(7)
F5A 0.108(10) 0.081(6) 0.062(6) -0.054(4) -0.031(6) 0.015(5)
F6A 0.095(7) 0.104(9) 0.021(3) 0.010(3) -0.022(4) -0.057(6)
F4B 0.068(14) 0.159(18) 0.048(7) -0.054(8) 0.004(8) -0.062(13)
F5B 0.047(7) 0.16(2) 0.047(8) -0.073(12) -0.013(5) 0.031(9)
F6B 0.21(2) 0.070(8) 0.059(8) 0.007(6) -0.083(12) -0.028(14)
F7 0.0370(11) 0.0820(16) 0.0384(11) -0.0100(10) 0.0007(9) -0.0270(10)
F8 0.0268(10) 0.0509(12) 0.0714(14) -0.0053(10) -0.0191(9) -0.0114(9)
F9 0.0435(12) 0.0416(11) 0.0988(17) -0.0352(12) 0.0003(11) -0.0216(9)
F10 0.0466(12) 0.0860(16) 0.0800(16) -0.0560(13) -0.0339(11) 0.0370(11)
F11 0.0502(12) 0.0465(12) 0.0453(12) -0.0203(9) 0.0152(9) -0.0016(9)
F12 0.0559(12) 0.0336(10) 0.0634(13) -0.0307(10) 0.0016(10) -0.0027(9)
F13 0.0541(12) 0.0246(9) 0.0663(13) -0.0003(9) -0.0363(10) -0.0092(8)
F14 0.0590(14) 0.0519(13) 0.0605(14) -0.0172(11) 0.0214(11) -0.0362(11)
F15 0.0736(14) 0.0339(10) 0.0622(13) -0.0027(9) -0.0466(11) -0.0221(10)
F16 0.0531(12) 0.0333(10) 0.0452(11) -0.0057(8) -0.0255(9) 0.0109(9)
F17 0.0518(13) 0.0722(16) 0.0980(18) 0.0439(13) -0.0573(13) -0.0326(11)
F18 0.0911(16) 0.0479(12) 0.0240(10) -0.0005(8) -0.0240(10) -0.0056(11)
F19 0.0347(10) 0.0327(10) 0.0640(13) -0.0100(9) -0.0229(9) 0.0020(8)
F20 0.0495(12) 0.0366(11) 0.0460(11) 0.0150(9) -0.0153(9) -0.0107(9)
F21 0.1022(17) 0.0268(10) 0.0530(12) -0.0134(9) -0.0440(12) 0.0064(10)
F22A 0.054(3) 0.095(3) 0.0193(17) -0.0046(17) 0.0021(18) 0.035(2)
F23A 0.054(2) 0.046(2) 0.0395(17) -0.0210(15) -0.0140(15) 0.0161(16)
F24A 0.068(3) 0.119(6) 0.070(4) -0.076(4) 0.024(2) -0.045(3)
F22B 0.058(10) 0.087(12) 0.108(15) -0.068(11) 0.053(9) -0.037(9)
F23B 0.17(2) 0.077(10) 0.037(6) -0.036(6) -0.037(8) 0.078(13)
F24B 0.060(5) 0.044(6) 0.045(5) -0.030(5) -0.015(4) -0.001(4)
B1 0.0174(13) 0.0229(14) 0.0194(14) -0.0071(11) -0.0054(11) -0.0047(11)
C2A 0.053(4) 0.050(4) 0.028(3) -0.006(3) 0.000(3) -0.005(3)
C3A 0.020(3) 0.051(4) 0.061(4) -0.025(4) -0.003(3) -0.006(3)
C4A 0.052(5) 0.061(5) 0.042(4) -0.014(3) -0.002(3) -0.014(4)
C5A 0.045(4) 0.038(3) 0.040(4) -0.007(3) -0.011(3) -0.007(3)
C6A 0.033(3) 0.037(3) 0.043(3) -0.014(3) -0.006(2) -0.001(3)
C7A 0.040(4) 0.035(4) 0.039(4) -0.003(3) -0.009(4) -0.018(4)
C8A 0.043(4) 0.019(3) 0.049(4) -0.014(3) -0.018(4) -0.004(3)
C9A 0.030(3) 0.045(5) 0.057(6) -0.039(4) -0.003(4) 0.001(4)
C10A 0.044(5) 0.041(5) 0.044(5) -0.029(4) -0.017(3) -0.003(4)
C11A 0.037(10) 0.047(6) 0.030(6) -0.004(5) -0.017(6) -0.014(7)
C12A 0.032(3) 0.042(3) 0.040(3) -0.023(3) -0.015(3) -0.006(3)
C2B 0.035(4) 0.054(5) 0.049(5) -0.014(4) 0.008(4) -0.012(4)
C3B 0.054(5) 0.035(4) 0.031(4) 0.004(3) -0.008(4) -0.005(4)
C4B 0.033(4) 0.054(5) 0.067(6) -0.025(5) 0.008(4) -0.008(4)
C5B 0.051(5) 0.052(5) 0.038(4) -0.014(4) -0.018(4) -0.009(4)
C6B 0.043(5) 0.070(6) 0.059(6) -0.040(5) -0.017(4) 0.015(4)
C7B 0.027(4) 0.066(8) 0.057(7) -0.042(6) 0.001(5) -0.001(5)
C8B 0.032(5) 0.052(7) 0.059(8) -0.047(6) -0.013(4) 0.011(4)
C9B 0.044(6) 0.023(4) 0.077(8) -0.017(4) 0.005(6) -0.017(5)
C10B 0.031(5) 0.036(5) 0.099(8) -0.042(5) -0.016(5) -0.001(4)
C11B 0.017(7) 0.048(10) 0.047(12) -0.024(9) -0.007(6) -0.013(5)
C12B 0.034(4) 0.074(6) 0.061(6) -0.052(5) -0.005(4) -0.015(4)
C13 0.0200(12) 0.0172(12) 0.0211(12) -0.0052(10) -0.0044(10) -0.0059(10)
C14 0.0203(12) 0.0241(13) 0.0223(13) -0.0097(10) -0.0055(10) -0.0050(10)
C15 0.0181(12) 0.0241(13) 0.0304(14) -0.0086(11) -0.0050(11) -0.0031(10)
C16 0.0235(13) 0.0267(14) 0.0286(14) -0.0135(12) 0.0013(11) -0.0053(11)
C17 0.0288(14) 0.0280(14) 0.0200(13) -0.0089(11) -0.0022(11) -0.0103(11)
C18 0.0206(13) 0.0242(13) 0.0218(13) -0.0063(10) -0.0031(10) -0.0068(10)
C19 0.0254(15) 0.0448(19) 0.0397(18) -0.0181(15) -0.0070(13) 0.0033(13)
C20 0.0333(18) 0.064(2) 0.0303(17) -0.0239(17) -0.0024(14) -0.0098(16)
C21 0.0212(12) 0.0227(13) 0.0154(11) -0.0057(10) -0.0069(10) -0.0038(10)
C22 0.0228(13) 0.0226(13) 0.0189(12) -0.0060(10) -0.0067(10) -0.0034(10)
C23 0.0236(13) 0.0252(13) 0.0229(13) -0.0054(11) -0.0071(11) -0.0085(11)
C24 0.0322(15) 0.0214(13) 0.0281(14) -0.0090(11) -0.0129(12) -0.0043(11)
C25 0.0245(13) 0.0253(13) 0.0199(12) -0.0089(10) -0.0082(10) 0.0012(11)
C26 0.0213(13) 0.0261(13) 0.0174(12) -0.0064(10) -0.0047(10) -0.0045(10)
C27 0.0274(15) 0.0301(15) 0.0396(17) -0.0093(13) -0.0072(13) -0.0103(12)
C28 0.0344(16) 0.0322(16) 0.0352(16) -0.0174(13) -0.0070(13) -0.0001(13)
C29 0.0161(11) 0.0234(12) 0.0147(11) -0.0069(10) -0.0030(9) -0.0032(9)
C30 0.0198(12) 0.0218(12) 0.0174(12) -0.0048(10) -0.0061(10) -0.0031(10)
C31 0.0187(12) 0.0249(13) 0.0198(12) -0.0064(10) -0.0042(10) -0.0073(10)
C32 0.0187(12) 0.0310(14) 0.0196(12) -0.0064(11) -0.0053(10) -0.0082(11)
C33 0.0215(13) 0.0275(14) 0.0174(12) -0.0031(10) -0.0058(10) -0.0047(10)
C34 0.0216(13) 0.0232(13) 0.0166(12) -0.0028(10) -0.0036(10) -0.0070(10)
C35 0.0328(16) 0.0288(15) 0.0354(16) -0.0058(13) -0.0151(13) -0.0100(12)
C36 0.0321(16) 0.0379(17) 0.0320(16) 0.0035(13) -0.0165(13) -0.0145(13)
C37 0.0166(12) 0.0243(13) 0.0190(12) -0.0054(10) -0.0063(10) -0.0069(10)
C38 0.0225(13) 0.0267(14) 0.0217(13) -0.0072(11) -0.0073(10) -0.0066(11)
C39 0.0251(14) 0.0251(14) 0.0265(14) -0.0014(11) -0.0114(11) -0.0079(11)
C40 0.0299(15) 0.0369(16) 0.0174(13) -0.0006(11) -0.0082(11) -0.0108(12)
C41 0.0231(13) 0.0376(16) 0.0201(13) -0.0087(12) -0.0053(11) -0.0059(12)
C42 0.0231(13) 0.0275(14) 0.0206(13) -0.0055(11) -0.0082(10) -0.0039(11)
C43 0.0411(18) 0.0290(15) 0.0330(16) -0.0015(13) -0.0173(14) -0.0080(13)
C44 0.047(2) 0.056(2) 0.0237(16) -0.0155(15) -0.0052(15) -0.0064(17)
C45 0.096(4) 0.078(3) 0.063(3) -0.022(3) -0.032(3) 0.002(3)
C46 0.112(4) 0.042(2) 0.063(3) -0.016(2) -0.033(3) 0.017(2)
C47 0.109(4) 0.037(2) 0.087(3) -0.026(2) -0.034(3) -0.007(2)
C48 0.057(3) 0.087(3) 0.076(3) -0.052(3) -0.008(2) -0.010(2)

loop_
_atom_type_symbol
_atom_type_description
_atom_type_scat_dispersion_real
_atom_type_scat_dispersion_imag
_atom_type_scat_source
C C 0.0033 0.0016 'International Tables Vol C Tables 4.2.6.8 and 6.1.1.4'
H H 0.0000 0.0000 'International Tables Vol C Tables 4.2.6.8 and 6.1.1.4'
B B 0.0013 0.0007 'International Tables Vol C Tables 4.2.6.8 and 6.1.1.4'
F F 0.0171 0.0103 'International Tables Vol C Tables 4.2.6.8 and 6.1.1.4'
N N 0.0061 0.0033 'International Tables Vol C Tables 4.2.6.8 and 6.1.1.4'
O O 0.0106 0.0060 'International Tables Vol C Tables 4.2.6.8 and 6.1.1.4'
Lu Lu -0.4720 5.8584 'International Tables Vol C Tables 4.2.6.8 and 6.1.1.4'

loop_
_geom_angle_atom_site_label_1
_geom_angle_atom_site_label_2
_geom_angle_atom_site_label_3
_geom_angle
_geom_angle_site_symmetry_1
_geom_angle_site_symmetry_3
C1A Lu1 N2 93.4(3) . .
C1A Lu1 N1 33.9(3) . .
N2 Lu1 N1 117.75(8) . .
C1A Lu1 C1C 63.8(4) . .
N2 Lu1 C1C 32.7(4) . .
N1 Lu1 C1C 94.5(4) . .
C1A Lu1 N3 139.8(3) . .
N2 Lu1 N3 105.68(9) . .
N1 Lu1 N3 107.05(9) . .
C1C Lu1 N3 137.5(4) . .
C1A Lu1 N4 82.8(3) . .
N2 Lu1 N4 71.61(8) . .
N1 Lu1 N4 71.52(8) . .
C1C Lu1 N4 82.7(4) . .
N3 Lu1 N4 70.75(8) . .
C1A Lu1 Lu1 101.5(3) . 2_656
N2 Lu1 Lu1 110.96(6) . 2_656
N1 Lu1 Lu1 110.30(6) . 2_656
C1C Lu1 Lu1 101.9(4) . 2_656
N3 Lu1 Lu1 104.00(6) . 2_656
N4 Lu1 Lu1 174.72(6) . 2_656
C1A Lu1 H1 72.3 . .
N2 Lu1 H1 107.6 . .
N1 Lu1 H1 88.1 . .
C1C Lu1 H1 84.8 . .
N3 Lu1 H1 130.8 . .
N4 Lu1 H1 155.1 . .
Lu1 Lu1 H1 29.5 2_656 .
C1A Lu1 H2 106.3 . .
N2 Lu1 H2 150.5 . .
N1 Lu1 H2 89.8 . .
C1C Lu1 H2 144.6 . .
N3 Lu1 H2 73.0 . .
N4 Lu1 H2 131.5 . .
Lu1 Lu1 H2 44.5 2_656 .
H1 Lu1 H2 60.2 . .
C1A Lu1 H3 82.9 . .
N2 Lu1 H3 142.3 . .
N1 Lu1 H3 78.2 . .
C1C Lu1 H3 119.4 . .
N3 Lu1 H3 100.8 . .
N4 Lu1 H3 143.9 . .
Lu1 Lu1 H3 35.2 2_656 .
H1 Lu1 H3 35.6 . .
H2 Lu1 H3 28.1 . .
C46 O1 C47 115.7(3) . .
C1A N1 C7A 116.4(6) . .
C1A N1 C4B 157.1(6) . .
C7A N1 C4B 84.4(5) . .
C1A N1 C3B 50.9(6) . .
C7A N1 C3B 117.4(5) . .
C4B N1 C3B 112.3(5) . .
C1A N1 C2A 116.8(6) . .
C7A N1 C2A 107.2(4) . .
C4B N1 C9B 109.3(5) . .
C3B N1 C9B 107.8(6) . .
C4B N1 C1B 143.3(8) . .
C9B N1 C1B 88.0(8) . .
C1A N1 Lu1 72.8(5) . .
C7A N1 Lu1 117.1(4) . .
C4B N1 Lu1 107.6(4) . .
C3B N1 Lu1 113.8(3) . .
C2A N1 Lu1 123.5(3) . .
C9B N1 Lu1 105.8(5) . .
C1B N1 Lu1 97.7(7) . .
C4A N2 C3A 110.0(4) . .
C4A N2 C9A 111.5(5) . .
C3A N2 C9A 106.9(5) . .
C7B N2 C2B 105.5(6) . .
C1C N2 Lu1 73.7(7) . .
C4A N2 Lu1 106.5(3) . .
C3A N2 Lu1 113.4(3) . .
C7B N2 Lu1 116.6(4) . .
C9A N2 Lu1 108.6(4) . .
C2B N2 Lu1 121.7(4) . .
C1D N2 Lu1 104.0(6) . .
C5A N3 C6B 59.0(5) . .
C5A N3 C11A 113.0(10) . .
C6B N3 C11B 116.4(11) . .
C5A N3 C6A 105.2(4) . .
C11A N3 C6A 105.0(7) . .
C6B N3 C5B 102.0(5) . .
C11B N3 C5B 103.9(9) . .
C5A N3 Lu1 119.8(3) . .
C6B N3 Lu1 117.8(4) . .
C11A N3 Lu1 111.9(11) . .
C11B N3 Lu1 113.7(13) . .
C6A N3 Lu1 99.5(2) . .
C5B N3 Lu1 99.3(3) . .
C10A N4 C12A 113.2(4) . .
C10A N4 C8A 110.0(5) . .
C12A N4 C8A 105.6(4) . .
C10B N4 C8B 110.8(6) . .
C10B N4 C12B 111.9(5) . .
C8B N4 C12B 103.9(5) . .
C10B N4 Lu1 113.1(4) . .
C10A N4 Lu1 111.2(4) . .
C12A N4 Lu1 109.9(2) . .
C8A N4 Lu1 106.6(3) . .
C8B N4 Lu1 107.7(4) . .
C12B N4 Lu1 108.9(3) . .
C21 B1 C29 111.3(2) . .
C21 B1 C13 108.7(2) . .
C29 B1 C13 108.06(19) . .
C21 B1 C37 109.2(2) . .
C29 B1 C37 107.72(19) . .
C13 B1 C37 111.8(2) . .
N1 C1A Lu1 73.3(5) . .
N1 C1A H1A 116.2 . .
Lu1 C1A H1A 116.2 . .
N1 C1A H1B 116.2 . .
Lu1 C1A H1B 116.2 . .
H1A C1A H1B 113.2 . .
N1 C1B H1C 109.5 . .
N1 C1B H1D 109.5 . .
N1 C1B H1E 109.5 . .
N1 C2A H2A 109.5 . .
N1 C2A H2B 109.5 . .
N1 C2A H2C 109.5 . .
N2 C3A H3A 109.5 . .
N2 C3A H3B 109.5 . .
N2 C3A H3C 109.5 . .
N2 C4A H4A 109.5 . .
N2 C4A H4B 109.5 . .
N2 C4A H4C 109.5 . .
N3 C5A H5A 109.5 . .
N3 C5A H5B 109.5 . .
N3 C5A H5C 109.5 . .
N3 C6A H6A 109.5 . .
N3 C6A H6B 109.5 . .
N3 C6A H6C 109.5 . .
N1 C7A C8A 111.0(6) . .
N1 C7A H7A 109.4 . .
C8A C7A H7A 109.4 . .
N1 C7A H7B 109.4 . .
C8A C7A H7B 109.4 . .
H7A C7A H7B 108.0 . .
C7A C8A N4 114.9(6) . .
C7A C8A H8A 108.5 . .
N4 C8A H8A 108.5 . .
C7A C8A H8B 108.5 . .
N4 C8A H8B 108.5 . .
H8A C8A H8B 107.5 . .
N2 C9A C10A 113.0(7) . .
N2 C9A H9A 109.0 . .
C10A C9A H9A 109.0 . .
N2 C9A H9B 109.0 . .
C10A C9A H9B 109.0 . .
H9A C9A H9B 107.8 . .
N4 C10A C9A 111.9(7) . .
N4 C10A H10A 109.2 . .
C9A C10A H10A 109.2 . .
N4 C10A H10B 109.2 . .
C9A C10A H10B 109.2 . .
H10A C10A H10B 107.9 . .
N3 C11A C12A 115.8(16) . .
N3 C11A H11A 108.3 . .
C12A C11A H11A 108.3 . .
N3 C11A H11B 108.3 . .
C12A C11A H11B 108.3 . .
H11A C11A H11B 107.4 . .
N4 C12A C11A 108.3(9) . .
N4 C12A H12A 110.0 . .
C11A C12A H12A 110.0 . .
N4 C12A H12B 110.0 . .
C11A C12A H12B 110.0 . .
H12A C12A H12B 108.4 . .
N2 C1C Lu1 73.6(7) . .
N2 C1C H1F 116.2 . .
Lu1 C1C H1F 116.2 . .
N2 C1C H1G 116.2 . .
Lu1 C1C H1G 116.2 . .
H1F C1C H1G 113.2 . .
N2 C1D H1H 109.5 . .
N2 C1D H1I 109.5 . .
H1H C1D H1I 109.5 . .
N2 C1D H1J 109.5 . .
H1H C1D H1J 109.5 . .
H1I C1D H1J 109.5 . .
N2 C2B H2D 109.5 . .
N2 C2B H2E 109.5 . .
H2D C2B H2E 109.5 . .
N2 C2B H2F 109.5 . .
H2D C2B H2F 109.5 . .
H2E C2B H2F 109.5 . .
N1 C3B H3D 109.5 . .
N1 C3B H3E 109.5 . .
H3D C3B H3E 109.5 . .
N1 C3B H3F 109.5 . .
H3D C3B H3F 109.5 . .
H3E C3B H3F 109.5 . .
N1 C4B H4D 109.5 . .
N1 C4B H4E 109.5 . .
H4D C4B H4E 109.5 . .
N1 C4B H4F 109.5 . .
H4D C4B H4F 109.5 . .
H4E C4B H4F 109.5 . .
N3 C5B H5D 109.5 . .
N3 C5B H5E 109.5 . .
H5D C5B H5E 109.5 . .
N3 C5B H5F 109.5 . .
H5D C5B H5F 109.5 . .
H5E C5B H5F 109.5 . .
N3 C6B H6D 109.5 . .
N3 C6B H6E 109.5 . .
H6D C6B H6E 109.5 . .
N3 C6B H6F 109.5 . .
H6D C6B H6F 109.5 . .
H6E C6B H6F 109.5 . .
N2 C7B C8B 108.3(8) . .
N2 C7B H7C 110.0 . .
C8B C7B H7C 110.0 . .
N2 C7B H7D 110.0 . .
C8B C7B H7D 110.0 . .
H7C C7B H7D 108.4 . .
C7B C8B N4 113.6(8) . .
C7B C8B H8C 108.8 . .
N4 C8B H8C 108.8 . .
C7B C8B H8D 108.8 . .
N4 C8B H8D 108.8 . .
H8C C8B H8D 107.7 . .
C10B C9B N1 115.0(8) . .
C10B C9B H9C 108.5 . .
N1 C9B H9C 108.5 . .
C10B C9B H9D 108.5 . .
N1 C9B H9D 108.5 . .
H9C C9B H9D 107.5 . .
N4 C10B C9B 109.8(7) . .
N4 C10B H10C 109.7 . .
C9B C10B H10C 109.7 . .
N4 C10B H10D 109.7 . .
C9B C10B H10D 109.7 . .
H10C C10B H10D 108.2 . .
C12B C11B N3 114.4(18) . .
C12B C11B H11C 108.7 . .
N3 C11B H11C 108.7 . .
C12B C11B H11D 108.6 . .
N3 C11B H11D 108.6 . .
H11C C11B H11D 107.6 . .
C11B C12B N4 110.5(13) . .
C11B C12B H12C 109.5 . .
N4 C12B H12C 109.5 . .
C11B C12B H12D 109.5 . .
N4 C12B H12D 109.5 . .
H12C C12B H12D 108.1 . .
C14 C13 C18 115.4(2) . .
C14 C13 B1 122.7(2) . .
C18 C13 B1 121.8(2) . .
C15 C14 C13 122.7(2) . .
C15 C14 H14 118.6 . .
C13 C14 H14 118.6 . .
C16 C15 C14 120.8(2) . .
C16 C15 C19 120.7(2) . .
C14 C15 C19 118.5(2) . .
C15 C16 C17 118.0(2) . .
C15 C16 H16 121.0 . .
C17 C16 H16 121.0 . .
C16 C17 C18 120.7(2) . .
C16 C17 C20 119.9(3) . .
C18 C17 C20 119.3(3) . .
C17 C18 C13 122.3(2) . .
C17 C18 H18 118.8 . .
C13 C18 H18 118.8 . .
F2 C19 F1 107.0(3) . .
F2 C19 F3 106.0(3) . .
F1 C19 F3 104.1(3) . .
F2 C19 C15 114.5(3) . .
F1 C19 C15 112.6(2) . .
F3 C19 C15 111.8(3) . .
F4A C20 F6A 108.8(12) . .
F5B C20 F4B 108.1(18) . .
F5B C20 F6B 101.6(16) . .
F4B C20 F6B 102(2) . .
F4A C20 F5A 104.4(12) . .
F6A C20 F5A 107.3(11) . .
F5B C20 C17 113.2(11) . .
F4A C20 C17 113.3(8) . .
F6A C20 C17 111.2(7) . .
F4B C20 C17 114.5(14) . .
F6B C20 C17 115.7(12) . .
F5A C20 C17 111.4(8) . .
C26 C21 C22 114.6(2) . .
C26 C21 B1 121.8(2) . .
C22 C21 B1 123.5(2) . .
C23 C22 C21 122.4(2) . .
C23 C22 H22 118.8 . .
C21 C22 H22 118.8 . .
C24 C23 C22 121.5(2) . .
C24 C23 C27 119.8(2) . .
C22 C23 C27 118.7(2) . .
C23 C24 C25 117.3(2) . .
C23 C24 H24 121.3 . .
C25 C24 H24 121.3 . .
C26 C25 C24 120.8(2) . .
C26 C25 C28 118.3(2) . .
C24 C25 C28 120.9(2) . .
C25 C26 C21 123.3(2) . .
C25 C26 H26 118.4 . .
C21 C26 H26 118.4 . .
F7 C27 F9 107.3(2) . .
F7 C27 F8 104.3(2) . .
F9 C27 F8 105.9(2) . .
F7 C27 C23 113.6(2) . .
F9 C27 C23 113.0(2) . .
F8 C27 C23 112.0(2) . .
F12 C28 F10 107.5(3) . .
F12 C28 F11 106.1(2) . .
F10 C28 F11 105.2(3) . .
F12 C28 C25 113.9(2) . .
F10 C28 C25 112.4(2) . .
F11 C28 C25 111.4(2) . .
C30 C29 C34 115.5(2) . .
C30 C29 B1 122.0(2) . .
C34 C29 B1 122.2(2) . .
C29 C30 C31 122.7(2) . .
C29 C30 H30 118.6 . .
C31 C30 H30 118.6 . .
C32 C31 C30 120.3(2) . .
C32 C31 C35 118.9(2) . .
C30 C31 C35 120.7(2) . .
C33 C32 C31 118.2(2) . .
C33 C32 H32 120.9 . .
C31 C32 H32 120.9 . .
C32 C33 C34 121.0(2) . .
C32 C33 C36 119.5(2) . .
C34 C33 C36 119.5(2) . .
C33 C34 C29 122.2(2) . .
C33 C34 H34 118.9 . .
C29 C34 H34 118.9 . .
F15 C35 F13 106.8(2) . .
F15 C35 F14 106.2(2) . .
F13 C35 F14 104.8(2) . .
F15 C35 C31 113.3(2) . .
F13 C35 C31 113.5(2) . .
F14 C35 C31 111.5(2) . .
F17 C36 F18 107.2(3) . .
F17 C36 F16 106.3(3) . .
F18 C36 F16 105.2(2) . .
F17 C36 C33 112.6(2) . .
F18 C36 C33 112.2(3) . .
F16 C36 C33 112.8(2) . .
C38 C37 C42 115.0(2) . .
C38 C37 B1 123.6(2) . .
C42 C37 B1 121.3(2) . .
C39 C38 C37 122.5(2) . .
C39 C38 H38 118.7 . .
C37 C38 H38 118.7 . .
C40 C39 C38 120.9(3) . .
C40 C39 C43 118.6(2) . .
C38 C39 C43 120.3(3) . .
C41 C40 C39 117.8(2) . .
C41 C40 H40 121.1 . .
C39 C40 H40 121.1 . .
C40 C41 C42 120.9(3) . .
C40 C41 C44 119.9(3) . .
C42 C41 C44 119.2(3) . .
C41 C42 C37 122.8(3) . .
C41 C42 H42 118.6 . .
C37 C42 H42 118.6 . .
F21 C43 F20 107.1(2) . .
F21 C43 F19 106.0(3) . .
F20 C43 F19 105.3(2) . .
F21 C43 C39 113.8(2) . .
F20 C43 C39 112.6(3) . .
F19 C43 C39 111.5(2) . .
F22B C44 F23B 116.8(11) . .
F24A C44 F22A 111.1(5) . .
F24A C44 F23A 104.8(4) . .
F22A C44 F23A 102.8(3) . .
F22B C44 F24B 94.5(11) . .
F23B C44 F24B 101.3(9) . .
F22B C44 C41 121.3(9) . .
F23B C44 C41 113.9(5) . .
F24A C44 C41 114.3(3) . .
F22A C44 C41 112.2(4) . .
F23A C44 C41 110.8(3) . .
F24B C44 C41 102.9(4) . .
C46 C45 H45A 109.5 . .
C46 C45 H45B 109.5 . .
H45A C45 H45B 109.5 . .
C46 C45 H45C 109.5 . .
H45A C45 H45C 109.5 . .
H45B C45 H45C 109.5 . .
O1 C46 C45 112.5(3) . .
O1 C46 H46A 109.1 . .
C45 C46 H46A 109.1 . .
O1 C46 H46B 109.1 . .
C45 C46 H46B 109.1 . .
H46A C46 H46B 107.8 . .
O1 C47 C48 112.4(3) . .
O1 C47 H47A 109.1 . .
C48 C47 H47A 109.1 . .
O1 C47 H47B 109.1 . .
C48 C47 H47B 109.1 . .
H47A C47 H47B 107.9 . .
C47 C48 H48A 109.5 . .
C47 C48 H48B 109.5 . .
H48A C48 H48B 109.5 . .
C47 C48 H48C 109.5 . .
H48A C48 H48C 109.5 . .
H48B C48 H48C 109.5 . .

loop_
_geom_bond_atom_site_label_1
_geom_bond_atom_site_label_2
_geom_bond_distance
_geom_bond_site_symmetry_2
Lu1 C1A 2.441(12) .
Lu1 N2 2.448(2) .
Lu1 N1 2.448(2) .
Lu1 C1C 2.450(17) .
Lu1 N3 2.482(2) .
Lu1 N4 2.539(2) .
Lu1 Lu1 3.2775(4) 2_656
Lu1 H1 2.0005 .
Lu1 H2 2.0234 .
Lu1 H3 2.0480 .
O1 C46 1.391(5) .
O1 C47 1.394(5) .
N1 C1A 1.425(11) .
N1 C7A 1.448(9) .
N1 C4B 1.452(8) .
N1 C3B 1.457(8) .
N1 C2A 1.510(6) .
N1 C9B 1.531(11) .
N1 C1B 1.541(12) .
N2 C1C 1.381(16) .
N2 C4A 1.432(7) .
N2 C3A 1.471(6) .
N2 C7B 1.490(11) .
N2 C9A 1.497(9) .
N2 C2B 1.513(8) .
N2 C1D 1.517(12) .
N3 C5A 1.403(6) .
N3 C6B 1.418(8) .
N3 C11A 1.43(3) .
N3 C11B 1.48(3) .
N3 C6A 1.623(6) .
N3 C5B 1.671(8) .
N4 C10B 1.358(10) .
N4 C10A 1.415(10) .
N4 C12A 1.481(6) .
N4 C8A 1.546(7) .
N4 C8B 1.546(11) .
N4 C12B 1.557(9) .
F1 C19 1.326(4) .
F2 C19 1.310(3) .
F3 C19 1.344(4) .
F4A C20 1.300(15) .
F5A C20 1.360(15) .
F6A C20 1.300(14) .
F4B C20 1.30(3) .
F5B C20 1.28(2) .
F6B C20 1.32(3) .
F7 C27 1.322(3) .
F8 C27 1.350(3) .
F9 C27 1.325(3) .
F10 C28 1.332(3) .
F11 C28 1.347(3) .
F12 C28 1.319(3) .
F13 C35 1.332(3) .
F14 C35 1.348(3) .
F15 C35 1.326(3) .
F16 C36 1.338(3) .
F17 C36 1.329(3) .
F18 C36 1.330(3) .
F19 C43 1.353(3) .
F20 C43 1.343(3) .
F21 C43 1.322(3) .
F22A C44 1.330(7) .
F23A C44 1.377(5) .
F24A C44 1.296(5) .
F22B C44 1.210(16) .
F23B C44 1.262(11) .
F24B C44 1.477(10) .
B1 C21 1.640(4) .
B1 C29 1.640(4) .
B1 C13 1.643(4) .
B1 C37 1.658(4) .
C1A H1A 0.9900 .
C1A H1B 0.9900 .
C1B H1C 0.9800 .
C1B H1D 0.9800 .
C1B H1E 0.9800 .
C2A H2A 0.9800 .
C2A H2B 0.9800 .
C2A H2C 0.9800 .
C3A H3A 0.9800 .
C3A H3B 0.9800 .
C3A H3C 0.9800 .
C4A H4A 0.9800 .
C4A H4B 0.9800 .
C4A H4C 0.9800 .
C5A H5A 0.9800 .
C5A H5B 0.9800 .
C5A H5C 0.9800 .
C6A H6A 0.9800 .
C6A H6B 0.9800 .
C6A H6C 0.9800 .
C7A C8A 1.501(11) .
C7A H7A 0.9900 .
C7A H7B 0.9900 .
C8A H8A 0.9900 .
C8A H8B 0.9900 .
C9A C10A 1.507(12) .
C9A H9A 0.9900 .
C9A H9B 0.9900 .
C10A H10A 0.9900 .
C10A H10B 0.9900 .
C11A C12A 1.53(3) .
C11A H11A 0.9900 .
C11A H11B 0.9900 .
C12A H12A 0.9900 .
C12A H12B 0.9900 .
C1C H1F 0.9900 .
C1C H1G 0.9900 .
C1D H1H 0.9800 .
C1D H1I 0.9800 .
C1D H1J 0.9800 .
C2B H2D 0.9800 .
C2B H2E 0.9800 .
C2B H2F 0.9800 .
C3B H3D 0.9800 .
C3B H3E 0.9800 .
C3B H3F 0.9800 .
C4B H4D 0.9800 .
C4B H4E 0.9800 .
C4B H4F 0.9800 .
C5B H5D 0.9800 .
C5B H5E 0.9800 .
C5B H5F 0.9800 .
C6B H6D 0.9800 .
C6B H6E 0.9800 .
C6B H6F 0.9800 .
C7B C8B 1.533(18) .
C7B H7C 0.9900 .
C7B H7D 0.9900 .
C8B H8C 0.9900 .
C8B H8D 0.9900 .
C9B C10B 1.495(17) .
C9B H9C 0.9900 .
C9B H9D 0.9900 .
C10B H10C 0.9900 .
C10B H10D 0.9900 .
C11B C12B 1.46(3) .
C11B H11C 0.9900 .
C11B H11D 0.9900 .
C12B H12C 0.9900 .
C12B H12D 0.9900 .
C13 C14 1.397(3) .
C13 C18 1.400(3) .
C14 C15 1.386(3) .
C14 H14 0.9500 .
C15 C16 1.384(4) .
C15 C19 1.491(4) .
C16 C17 1.385(4) .
C16 H16 0.9500 .
C17 C18 1.392(4) .
C17 C20 1.499(4) .
C18 H18 0.9500 .
C21 C26 1.400(3) .
C21 C22 1.405(3) .
C22 C23 1.393(3) .
C22 H22 0.9500 .
C23 C24 1.380(4) .
C23 C27 1.503(4) .
C24 C25 1.394(4) .
C24 H24 0.9500 .
C25 C26 1.385(4) .
C25 C28 1.500(4) .
C26 H26 0.9500 .
C29 C30 1.394(3) .
C29 C34 1.399(3) .
C30 C31 1.396(3) .
C30 H30 0.9500 .
C31 C32 1.383(4) .
C31 C35 1.494(4) .
C32 C33 1.383(3) .
C32 H32 0.9500 .
C33 C34 1.390(3) .
C33 C36 1.500(4) .
C34 H34 0.9500 .
C37 C38 1.397(4) .
C37 C42 1.403(3) .
C38 C39 1.390(3) .
C38 H38 0.9500 .
C39 C40 1.386(4) .
C39 C43 1.493(4) .
C40 C41 1.379(4) .
C40 H40 0.9500 .
C41 C42 1.387(3) .
C41 C44 1.501(4) .
C42 H42 0.9500 .
C45 C46 1.465(6) .
C45 H45A 0.9800 .
C45 H45B 0.9800 .
C45 H45C 0.9800 .
C46 H46A 0.9900 .
C46 H46B 0.9900 .
C47 C48 1.455(6) .
C47 H47A 0.9900 .
C47 H47B 0.9900 .
C48 H48A 0.9800 .
C48 H48B 0.9800 .
C48 H48C 0.9800 .

loop_
_geom_torsion_atom_site_label_1
_geom_torsion_atom_site_label_2
_geom_torsion_atom_site_label_3
_geom_torsion_atom_site_label_4
_geom_torsion
_geom_torsion_site_symmetry_1
N2 Lu1 N1 C1A -48.5(5) .
C1C Lu1 N1 C1A -24.3(6) .
N3 Lu1 N1 C1A -167.3(5) .
N4 Lu1 N1 C1A -105.0(5) .
Lu1 Lu1 N1 C1A 80.2(5) 2_656
C1A Lu1 N1 C7A 111.3(6) .
N2 Lu1 N1 C7A 62.8(4) .
C1C Lu1 N1 C7A 87.0(5) .
N3 Lu1 N1 C7A -55.9(4) .
N4 Lu1 N1 C7A 6.3(4) .
Lu1 Lu1 N1 C7A -168.5(4) 2_656
C1A Lu1 N1 C4B -156.0(7) .
N2 Lu1 N1 C4B 155.5(4) .
C1C Lu1 N1 C4B 179.8(6) .
N3 Lu1 N1 C4B 36.8(4) .
N4 Lu1 N1 C4B 99.0(4) .
Lu1 Lu1 N1 C4B -75.7(4) 2_656
C1A Lu1 N1 C3B -30.9(7) .
N2 Lu1 N1 C3B -79.4(4) .
C1C Lu1 N1 C3B -55.2(6) .
N3 Lu1 N1 C3B 161.8(4) .
N4 Lu1 N1 C3B -135.9(4) .
Lu1 Lu1 N1 C3B 49.3(4) 2_656
C1A Lu1 N1 C2A -111.2(7) .
N2 Lu1 N1 C2A -159.7(4) .
C1C Lu1 N1 C2A -135.5(6) .
N3 Lu1 N1 C2A 81.5(4) .
N4 Lu1 N1 C2A 143.8(4) .
Lu1 Lu1 N1 C2A -31.0(4) 2_656
C1A Lu1 N1 C9B 87.3(7) .
N2 Lu1 N1 C9B 38.7(5) .
C1C Lu1 N1 C9B 63.0(6) .
N3 Lu1 N1 C9B -80.0(5) .
N4 Lu1 N1 C9B -17.8(5) .
Lu1 Lu1 N1 C9B 167.5(5) 2_656
C1A Lu1 N1 C1B -2.8(9) .
N2 Lu1 N1 C1B -51.3(6) .
C1C Lu1 N1 C1B -27.1(7) .
N3 Lu1 N1 C1B -170.1(6) .
N4 Lu1 N1 C1B -107.9(6) .
Lu1 Lu1 N1 C1B 77.4(6) 2_656
C1A Lu1 N2 C1C 24.4(8) .
N1 Lu1 N2 C1C 49.1(7) .
N3 Lu1 N2 C1C 168.6(7) .
N4 Lu1 N2 C1C 105.6(7) .
Lu1 Lu1 N2 C1C -79.3(7) 2_656
C1A Lu1 N2 C4A 177.4(4) .
N1 Lu1 N2 C4A -157.8(3) .
C1C Lu1 N2 C4A 153.0(8) .
N3 Lu1 N2 C4A -38.4(4) .
N4 Lu1 N2 C4A -101.4(4) .
Lu1 Lu1 N2 C4A 73.7(4) 2_656
C1A Lu1 N2 C3A 56.3(4) .
N1 Lu1 N2 C3A 81.1(3) .
C1C Lu1 N2 C3A 31.9(8) .
N3 Lu1 N2 C3A -159.5(3) .
N4 Lu1 N2 C3A 137.5(4) .
Lu1 Lu1 N2 C3A -47.4(3) 2_656
C1A Lu1 N2 C7B -92.4(6) .
N1 Lu1 N2 C7B -67.6(5) .
C1C Lu1 N2 C7B -116.7(9) .
N3 Lu1 N2 C7B 51.9(5) .
N4 Lu1 N2 C7B -11.1(5) .
Lu1 Lu1 N2 C7B 164.0(5) 2_656
C1A Lu1 N2 C9A -62.4(5) .
N1 Lu1 N2 C9A -37.6(4) .
C1C Lu1 N2 C9A -86.8(8) .
N3 Lu1 N2 C9A 81.8(4) .
N4 Lu1 N2 C9A 18.9(4) .
Lu1 Lu1 N2 C9A -166.0(4) 2_656
C1A Lu1 N2 C2B 136.3(5) .
N1 Lu1 N2 C2B 161.1(5) .
C1C Lu1 N2 C2B 111.9(9) .
N3 Lu1 N2 C2B -79.5(5) .
N4 Lu1 N2 C2B -142.4(5) .
Lu1 Lu1 N2 C2B 32.7(5) 2_656
C1A Lu1 N2 C1D 23.8(7) .
N1 Lu1 N2 C1D 48.5(7) .
C1C Lu1 N2 C1D -0.6(11) .
N3 Lu1 N2 C1D 168.0(7) .
N4 Lu1 N2 C1D 105.0(7) .
Lu1 Lu1 N2 C1D -79.9(7) 2_656
C1A Lu1 N3 C5A -164.7(5) .
N2 Lu1 N3 C5A 80.0(4) .
N1 Lu1 N3 C5A -153.7(4) .
C1C Lu1 N3 C5A 89.1(7) .
N4 Lu1 N3 C5A 143.6(4) .
Lu1 Lu1 N3 C5A -36.9(4) 2_656
C1A Lu1 N3 C6B -96.3(6) .
N2 Lu1 N3 C6B 148.3(5) .
N1 Lu1 N3 C6B -85.4(5) .
C1C Lu1 N3 C6B 157.5(7) .
N4 Lu1 N3 C6B -148.1(5) .
Lu1 Lu1 N3 C6B 31.4(5) 2_656
C1A Lu1 N3 C11A 59.7(8) .
N2 Lu1 N3 C11A -55.7(7) .
N1 Lu1 N3 C11A 70.6(7) .
C1C Lu1 N3 C11A -46.5(9) .
N4 Lu1 N3 C11A 7.9(7) .
Lu1 Lu1 N3 C11A -172.6(7) 2_656
C1A Lu1 N3 C11B 45.0(10) .
N2 Lu1 N3 C11B -70.3(9) .
N1 Lu1 N3 C11B 56.0(9) .
C1C Lu1 N3 C11B -61.2(10) .
N4 Lu1 N3 C11B -6.7(9) .
Lu1 Lu1 N3 C11B 172.8(9) 2_656
C1A Lu1 N3 C6A -50.9(5) .
N2 Lu1 N3 C6A -166.2(2) .
N1 Lu1 N3 C6A -39.9(3) .
C1C Lu1 N3 C6A -157.1(6) .
N4 Lu1 N3 C6A -102.6(3) .
Lu1 Lu1 N3 C6A 76.9(2) 2_656
C1A Lu1 N3 C5B 154.7(5) .
N2 Lu1 N3 C5B 39.4(3) .
N1 Lu1 N3 C5B 165.7(3) .
C1C Lu1 N3 C5B 48.5(7) .
N4 Lu1 N3 C5B 103.0(3) .
Lu1 Lu1 N3 C5B -77.5(3) 2_656
C1A Lu1 N4 C10B -43.1(5) .
N2 Lu1 N4 C10B -139.1(5) .
N1 Lu1 N4 C10B -10.2(4) .
C1C Lu1 N4 C10B -107.5(6) .
N3 Lu1 N4 C10B 106.2(5) .
N2 Lu1 N4 C10A 9.0(4) .
N1 Lu1 N4 C10A 137.9(4) .
C1C Lu1 N4 C10A 40.6(5) .
N3 Lu1 N4 C10A -105.7(4) .
C1A Lu1 N4 C12A -128.8(4) .
N2 Lu1 N4 C12A 135.1(3) .
N1 Lu1 N4 C12A -95.9(3) .
C1C Lu1 N4 C12A 166.8(5) .
N3 Lu1 N4 C12A 20.4(3) .
C1A Lu1 N4 C8A -14.9(4) .
N2 Lu1 N4 C8A -110.9(3) .
N1 Lu1 N4 C8A 18.0(3) .
C1C Lu1 N4 C8A -79.2(5) .
N3 Lu1 N4 C8A 134.4(3) .
C1A Lu1 N4 C8B 79.7(5) .
N2 Lu1 N4 C8B -16.4(5) .
N1 Lu1 N4 C8B 112.6(5) .
C1C Lu1 N4 C8B 15.3(6) .
N3 Lu1 N4 C8B -131.1(5) .
C1A Lu1 N4 C12B -168.2(4) .
N2 Lu1 N4 C12B 95.7(4) .
N1 Lu1 N4 C12B -135.3(4) .
C1C Lu1 N4 C12B 127.4(5) .
N3 Lu1 N4 C12B -19.0(4) .
C7A N1 C1A Lu1 -112.2(5) .
C4B N1 C1A Lu1 94.6(16) .
C3B N1 C1A Lu1 142.7(7) .
C2A N1 C1A Lu1 119.4(4) .
C9B N1 C1A Lu1 -105.9(5) .
C1B N1 C1A Lu1 173(2) .
N2 Lu1 C1A N1 138.4(4) .
C1C Lu1 C1A N1 152.8(7) .
N3 Lu1 C1A N1 19.1(7) .
N4 Lu1 C1A N1 67.4(4) .
Lu1 Lu1 C1A N1 -109.4(4) 2_656
C1A N1 C7A C8A 52.5(9) .
C4B N1 C7A C8A -137.7(8) .
C3B N1 C7A C8A 110.1(7) .
C2A N1 C7A C8A -174.6(6) .
C9B N1 C7A C8A 37.4(14) .
C1B N1 C7A C8A 77.8(10) .
Lu1 N1 C7A C8A -30.7(8) .
N1 C7A C8A N4 50.3(9) .
C10B N4 C8A C7A 65.9(13) .
C10A N4 C8A C7A -163.2(6) .
C12A N4 C8A C7A 74.4(7) .
C8B N4 C8A C7A -150.8(7) .
C12B N4 C8A C7A 100.0(8) .
Lu1 N4 C8A C7A -42.5(6) .
C1C N2 C9A C10A -119.5(10) .
C4A N2 C9A C10A 71.1(8) .
C3A N2 C9A C10A -168.6(7) .
C7B N2 C9A C10A 65.7(13) .
C2B N2 C9A C10A 114.2(8) .
C1D N2 C9A C10A -148.1(10) .
Lu1 N2 C9A C10A -46.0(7) .
C10B N4 C10A C9A 107.3(9) .
C12A N4 C10A C9A -160.2(6) .
C8A N4 C10A C9A 82.0(8) .
C8B N4 C10A C9A 50.3(16) .
C12B N4 C10A C9A -142.6(8) .
Lu1 N4 C10A C9A -35.9(8) .
N2 C9A C10A N4 57.2(9) .
C5A N3 C11A C12A -175.3(9) .
C6B N3 C11A C12A 117.4(14) .
C11B N3 C11A C12A 64(9) .
C6A N3 C11A C12A 70.5(14) .
C5B N3 C11A C12A -137.0(12) .
Lu1 N3 C11A C12A -36.5(13) .
C10B N4 C12A C11A -155.0(11) .
C10A N4 C12A C11A 80.7(11) .
C8A N4 C12A C11A -158.9(10) .
C8B N4 C12A C11A 97.2(12) .
C12B N4 C12A C11A 51.1(11) .
Lu1 N4 C12A C11A -44.3(10) .
N3 C11A C12A N4 56.2(14) .
C4A N2 C1C Lu1 -94.4(16) .
C3A N2 C1C Lu1 -141.0(9) .
C7B N2 C1C Lu1 111.6(6) .
C9A N2 C1C Lu1 108.7(4) .
C2B N2 C1C Lu1 -117.8(5) .
C1D N2 C1C Lu1 179(2) .
C1A Lu1 C1C N2 -152.6(8) .
N1 Lu1 C1C N2 -137.8(6) .
N3 Lu1 C1C N2 -16.4(10) .
N4 Lu1 C1C N2 -67.1(6) .
Lu1 Lu1 C1C N2 110.3(6) 2_656
C1C N2 C7B C8B -49.3(12) .
C4A N2 C7B C8B 141.8(9) .
C3A N2 C7B C8B -109.1(8) .
C9A N2 C7B C8B -43.3(11) .
C2B N2 C7B C8B 175.3(8) .
C1D N2 C7B C8B -78.2(11) .
Lu1 N2 C7B C8B 36.8(9) .
N2 C7B C8B N4 -54.0(11) .
C10B N4 C8B C7B 167.5(9) .
C10A N4 C8B C7B -59.1(17) .
C12A N4 C8B C7B -98.7(10) .
C8A N4 C8B C7B 150.5(9) .
C12B N4 C8B C7B -72.1(9) .
Lu1 N4 C8B C7B 43.3(9) .
C1A N1 C9B C10B 119.1(9) .
C7A N1 C9B C10B -74.4(17) .
C4B N1 C9B C10B -69.2(9) .
C3B N1 C9B C10B 168.5(7) .
C2A N1 C9B C10B -114.1(9) .
C1B N1 C9B C10B 143.9(11) .
Lu1 N1 C9B C10B 46.5(8) .
C10A N4 C10B C9B -105.6(8) .
C12A N4 C10B C9B 143.9(8) .
C8A N4 C10B C9B -44.4(10) .
C8B N4 C10B C9B -84.1(9) .
C12B N4 C10B C9B 160.5(7) .
Lu1 N4 C10B C9B 37.0(8) .
N1 C9B C10B N4 -58.8(10) .
C5A N3 C11B C12B -115.7(18) .
C6B N3 C11B C12B 176.7(13) .
C11A N3 C11B C12B -50(9) .
C6A N3 C11B C12B 135.9(17) .
C5B N3 C11B C12B -72.1(19) .
Lu1 N3 C11B C12B 35(2) .
N3 C11B C12B N4 -53.7(19) .
C10B N4 C12B C11B -81.8(12) .
C10A N4 C12B C11B 153.3(12) .
C12A N4 C12B C11B -54.2(11) .
C8A N4 C12B C11B -97.9(12) .
C8B N4 C12B C11B 158.6(12) .
Lu1 N4 C12B C11B 44.0(11) .
C21 B1 C13 C14 84.0(3) .
C29 B1 C13 C14 -155.1(2) .
C37 B1 C13 C14 -36.7(3) .
C21 B1 C13 C18 -91.2(3) .
C29 B1 C13 C18 29.7(3) .
C37 B1 C13 C18 148.2(2) .
C18 C13 C14 C15 -1.5(4) .
B1 C13 C14 C15 -177.0(2) .
C13 C14 C15 C16 1.0(4) .
C13 C14 C15 C19 -179.0(2) .
C14 C15 C16 C17 0.8(4) .
C19 C15 C16 C17 -179.2(3) .
C15 C16 C17 C18 -2.0(4) .
C15 C16 C17 C20 176.5(3) .
C16 C17 C18 C13 1.5(4) .
C20 C17 C18 C13 -177.0(3) .
C14 C13 C18 C17 0.3(4) .
B1 C13 C18 C17 175.8(2) .
C16 C15 C19 F2 0.1(4) .
C14 C15 C19 F2 -179.9(3) .
C16 C15 C19 F1 -122.5(3) .
C14 C15 C19 F1 57.5(4) .
C16 C15 C19 F3 120.7(3) .
C14 C15 C19 F3 -59.3(3) .
C16 C17 C20 F5B 14(3) .
C18 C17 C20 F5B -168(3) .
C16 C17 C20 F4A 155.5(14) .
C18 C17 C20 F4A -26.0(15) .
C16 C17 C20 F6A -81.6(10) .
C18 C17 C20 F6A 96.9(10) .
C16 C17 C20 F4B 138(2) .
C18 C17 C20 F4B -43(2) .
C16 C17 C20 F6B -103(3) .
C18 C17 C20 F6B 76(3) .
C16 C17 C20 F5A 38.1(12) .
C18 C17 C20 F5A -143.4(11) .
C29 B1 C21 C26 45.7(3) .
C13 B1 C21 C26 164.6(2) .
C37 B1 C21 C26 -73.1(3) .
C29 B1 C21 C22 -137.3(2) .
C13 B1 C21 C22 -18.4(3) .
C37 B1 C21 C22 103.9(3) .
C26 C21 C22 C23 0.9(3) .
B1 C21 C22 C23 -176.3(2) .
C21 C22 C23 C24 0.4(4) .
C21 C22 C23 C27 -179.9(2) .
C22 C23 C24 C25 -0.7(4) .
C27 C23 C24 C25 179.5(2) .
C23 C24 C25 C26 -0.3(4) .
C23 C24 C25 C28 -179.4(2) .
C24 C25 C26 C21 1.7(4) .
C28 C25 C26 C21 -179.2(2) .
C22 C21 C26 C25 -2.0(4) .
B1 C21 C26 C25 175.3(2) .
C24 C23 C27 F7 -107.2(3) .
C22 C23 C27 F7 73.0(3) .
C24 C23 C27 F9 15.4(4) .
C22 C23 C27 F9 -164.4(2) .
C24 C23 C27 F8 134.9(3) .
C22 C23 C27 F8 -44.8(4) .
C26 C25 C28 F12 168.0(2) .
C24 C25 C28 F12 -12.9(4) .
C26 C25 C28 F10 -69.6(3) .
C24 C25 C28 F10 109.6(3) .
C26 C25 C28 F11 48.1(3) .
C24 C25 C28 F11 -132.8(3) .
C21 B1 C29 C30 -159.4(2) .
C13 B1 C29 C30 81.3(3) .
C37 B1 C29 C30 -39.7(3) .
C21 B1 C29 C34 26.4(3) .
C13 B1 C29 C34 -92.9(3) .
C37 B1 C29 C34 146.1(2) .
C34 C29 C30 C31 0.8(4) .
B1 C29 C30 C31 -173.7(2) .
C29 C30 C31 C32 -0.5(4) .
C29 C30 C31 C35 -177.1(2) .
C30 C31 C32 C33 -0.5(4) .
C35 C31 C32 C33 176.2(2) .
C31 C32 C33 C34 1.0(4) .
C31 C32 C33 C36 179.4(3) .
C32 C33 C34 C29 -0.7(4) .
C36 C33 C34 C29 -179.1(3) .
C30 C29 C34 C33 -0.2(4) .
B1 C29 C34 C33 174.3(2) .
C32 C31 C35 F15 32.3(4) .
C30 C31 C35 F15 -151.1(3) .
C32 C31 C35 F13 154.5(2) .
C30 C31 C35 F13 -28.9(4) .
C32 C31 C35 F14 -87.5(3) .
C30 C31 C35 F14 89.1(3) .
C32 C33 C36 F17 22.9(4) .
C34 C33 C36 F17 -158.7(3) .
C32 C33 C36 F18 -98.1(3) .
C34 C33 C36 F18 80.2(3) .
C32 C33 C36 F16 143.2(3) .
C34 C33 C36 F16 -38.4(4) .
C21 B1 C37 C38 -145.7(2) .
C29 B1 C37 C38 93.3(3) .
C13 B1 C37 C38 -25.3(3) .
C21 B1 C37 C42 38.3(3) .
C29 B1 C37 C42 -82.8(3) .
C13 B1 C37 C42 158.6(2) .
C42 C37 C38 C39 -2.3(4) .
B1 C37 C38 C39 -178.6(2) .
C37 C38 C39 C40 2.5(4) .
C37 C38 C39 C43 -173.9(2) .
C38 C39 C40 C41 -0.5(4) .
C43 C39 C40 C41 175.9(2) .
C39 C40 C41 C42 -1.4(4) .
C39 C40 C41 C44 -179.8(3) .
C40 C41 C42 C37 1.6(4) .
C44 C41 C42 C37 180.0(3) .
C38 C37 C42 C41 0.3(4) .
B1 C37 C42 C41 176.7(2) .
C40 C39 C43 F21 156.7(3) .
C38 C39 C43 F21 -26.9(4) .
C40 C39 C43 F20 34.6(4) .
C38 C39 C43 F20 -149.0(2) .
C40 C39 C43 F19 -83.5(3) .
C38 C39 C43 F19 92.9(3) .
C40 C41 C44 F22B -45.1(15) .
C42 C41 C44 F22B 136.5(14) .
C40 C41 C44 F23B 167.1(12) .
C42 C41 C44 F23B -11.3(13) .
C40 C41 C44 F24A 107.3(5) .
C42 C41 C44 F24A -71.1(5) .
C40 C41 C44 F22A -20.3(5) .
C42 C41 C44 F22A 161.3(4) .
C40 C41 C44 F23A -134.6(3) .
C42 C41 C44 F23A 47.0(4) .
C40 C41 C44 F24B 58.4(6) .
C42 C41 C44 F24B -120.1(5) .
C47 O1 C46 C45 -179.1(4) .
C46 O1 C47 C48 179.4(4) .
